data_7708258
loop_
_publ_author_name
'L\'opez-L\'opez, Juan-Carlos'
'Bautista, Delia'
'Gonz\'alez-Herrero, Pablo'

_publ_section_title
;
 Luminescent halido(aryl) Pt(iv) complexes obtained via oxidative addition
 of iodobenzene or diaryliodonium salts to bis-cyclometalated Pt(ii)
 precursors
;
_journal_name_full 'Dalton Transactions'
_journal_paper_doi 10.1039/D1DT02349G
_journal_year 2021
_chemical_formula_sum 'C36.5 H33 Cl F6 N3 P Pt'
_chemical_formula_weight 889.17
_space_group_crystal_system triclinic
_space_group_IT_number 2
_space_group_name_Hall '-P 1'
_space_group_name_H-M_alt 'P -1'
_atom_sites_solution_hydrogens geom
_atom_sites_solution_primary dual
_audit_creation_method SHELXL-2018/3
_audit_update_record
;
2021-07-09 deposited with the CCDC.	2021-09-02 downloaded from the CCDC.
;
_cell_angle_alpha 82.664(3)
_cell_angle_beta 77.421(3)
_cell_angle_gamma 73.664(3)
_cell_formula_units_Z 4
_cell_length_a 12.0157(8)
_cell_length_b 14.6749(11)
_cell_length_c 21.5970(15)
_cell_measurement_reflns_used 9596
_cell_measurement_temperature 100(2)
_cell_measurement_theta_max 30.47
_cell_measurement_theta_min 2.2
_cell_volume 3557.7(4)
_computing_cell_refinement 'SAINT V8.40A (Bruker AXS Inc.)'
_computing_data_collection 'APEX3 2019.1_0 (Bruker AXS Inc.)'
_computing_data_reduction 'SAINT V8.40A (Bruker AXS Inc.)'
_computing_molecular_graphics 'Olex2-version 1.2.10'
_computing_publication_material 'Bruker SHELXTL'
_computing_structure_refinement 'SHELXL-2018/3 (Sheldrick, 2018)'
_computing_structure_solution 'SHELXT 2014/5 (Sheldrick, 2014)'
_diffrn_ambient_temperature 100(2)
_diffrn_detector_area_resol_mean 7.40
_diffrn_measured_fraction_theta_full 0.999
_diffrn_measured_fraction_theta_max 0.996
_diffrn_measurement_device_type 'Bruker D8 QUEST PHOTON II CMOS'
_diffrn_measurement_method '\w-scans and phi scans'
_diffrn_radiation_type MoK\a
_diffrn_radiation_wavelength 0.71073
_diffrn_reflns_av_R_equivalents 0.0581
_diffrn_reflns_av_unetI/netI 0.0249
_diffrn_reflns_Laue_measured_fraction_full 0.999
_diffrn_reflns_Laue_measured_fraction_max 0.996
_diffrn_reflns_limit_h_max 17
_diffrn_reflns_limit_h_min -17
_diffrn_reflns_limit_k_max 20
_diffrn_reflns_limit_k_min -20
_diffrn_reflns_limit_l_max 30
_diffrn_reflns_limit_l_min -30
_diffrn_reflns_number 277411
_diffrn_reflns_point_group_measured_fraction_full 0.999
_diffrn_reflns_point_group_measured_fraction_max 0.996
_diffrn_reflns_theta_full 25.242
_diffrn_reflns_theta_max 30.578
_diffrn_reflns_theta_min 1.873
_diffrn_source 'high brilliance microfocus sealed tube '
_exptl_absorpt_coefficient_mu 4.126
_exptl_absorpt_correction_T_max 0.7461
_exptl_absorpt_correction_T_min 0.6005
_exptl_absorpt_correction_type multi-scan
_exptl_absorpt_process_details SADABS-2016/2
_exptl_crystal_colour colourless
_exptl_crystal_density_diffrn 1.660
_exptl_crystal_description prism
_exptl_crystal_F_000 1748
_exptl_crystal_size_max 0.310
_exptl_crystal_size_mid 0.080
_exptl_crystal_size_min 0.070
_refine_diff_density_max 2.917
_refine_diff_density_min -1.977
_refine_diff_density_rms 0.107
_refine_ls_extinction_method none
_refine_ls_goodness_of_fit_ref 1.026
_refine_ls_hydrogen_treatment constr
_refine_ls_matrix_type full
_refine_ls_number_parameters 881
_refine_ls_number_reflns 21738
_refine_ls_number_restraints 0
_refine_ls_restrained_S_all 1.026
_refine_ls_R_factor_all 0.0370
_refine_ls_R_factor_gt 0.0295
_refine_ls_shift/su_max 0.003
_refine_ls_shift/su_mean 0.000
_refine_ls_structure_factor_coef Fsqd
_refine_ls_weighting_details 'w=1/[\s^2^(Fo^2^)+(0.0297P)^2^+8.0880P] where P=(Fo^2^+2Fc^2^)/3'
_refine_ls_weighting_scheme calc
_refine_ls_wR_factor_gt 0.0700
_refine_ls_wR_factor_ref 0.0734
_reflns_Friedel_coverage 0.000
_reflns_number_gt 18755
_reflns_number_total 21738
_reflns_threshold_expression 'I > 2\s(I)'
_cod_data_source_file d1dt02349g2.cif
_cod_data_source_block JCB25a_0msp1_a_sq
_cod_original_formula_sum 'C36.50 H33 Cl F6 N3 P Pt'
_cod_database_code 7708258
_shelx_shelxl_version_number 2018/3
_shelx_space_group_comment
;
The symmetry employed for this shelxl refinement is uniquely defined
by the following loop, which should always be used as a source of
symmetry information in preference to the above space-group names.
They are only intended as comments.
;
_shelx_estimated_absorpt_t_min 0.361
_shelx_estimated_absorpt_t_max 0.761

loop_
_space_group_symop_operation_xyz
'x, y, z'
'-x, -y, -z'

loop_
_atom_site_label
_atom_site_type_symbol
_atom_site_fract_x
_atom_site_fract_y
_atom_site_fract_z
_atom_site_U_iso_or_equiv
_atom_site_adp_type
_atom_site_occupancy
_atom_site_site_symmetry_order
_atom_site_calc_flag
_atom_site_refinement_flags_posn
_atom_site_refinement_flags_adp
_atom_site_refinement_flags_occupancy
_atom_site_disorder_assembly
_atom_site_disorder_group
Pt1A Pt 0.27367(2) 0.74315(2) 0.44666(2) 0.01917(3) Uani 1 1 d . . . . .
C1A C 0.1074(2) 0.7316(2) 0.47684(13) 0.0239(5) Uani 1 1 d . . . . .
N1A N 0.3149(2) 0.65271(17) 0.52887(11) 0.0215(4) Uani 1 1 d . . . . .
C2A C 0.0595(3) 0.6639(2) 0.46097(15) 0.0285(6) Uani 1 1 d . . . . .
H2A H 0.107162 0.617691 0.432430 0.034 Uiso 1 1 calc R U . . .
N2A N 0.2007(2) 0.86673(17) 0.49948(12) 0.0272(5) Uani 1 1 d . . . . .
C3A C -0.0576(3) 0.6625(3) 0.48618(17) 0.0350(7) Uani 1 1 d . . . . .
N3A N 0.4566(3) 0.76100(15) 0.41727(11) 0.0289(6) Uani 1 1 d . . . . .
C4A C -0.1248(3) 0.7291(3) 0.52916(17) 0.0407(9) Uani 1 1 d . . . . .
H4A H -0.203900 0.727991 0.547388 0.049 Uiso 1 1 calc R U . . .
C5A C -0.0800(3) 0.7963(3) 0.54583(16) 0.0373(8) Uani 1 1 d . . . . .
H5A H -0.127967 0.841151 0.575198 0.045 Uiso 1 1 calc R U . . .
C6A C 0.0370(3) 0.7992(2) 0.51969(14) 0.0281(6) Uani 1 1 d . . . . .
C7A C 0.0889(3) 0.8726(2) 0.53168(14) 0.0296(6) Uani 1 1 d . . . . .
C8A C 0.0312(3) 0.9468(3) 0.57133(16) 0.0394(8) Uani 1 1 d . . . . .
H8A H -0.046587 0.950467 0.594596 0.047 Uiso 1 1 calc R U . . .
C9A C 0.0871(4) 1.0142(3) 0.57656(17) 0.0454(10) Uani 1 1 d . . . . .
H9A H 0.047903 1.065174 0.603096 0.054 Uiso 1 1 calc R U . . .
C10A C 0.2004(4) 1.0079(2) 0.54316(18) 0.0418(9) Uani 1 1 d . . . . .
H10A H 0.240424 1.053845 0.546489 0.050 Uiso 1 1 calc R U . . .
C11A C 0.2544(3) 0.9333(2) 0.50476(16) 0.0332(7) Uani 1 1 d . . . . .
H11A H 0.332218 0.928884 0.481329 0.040 Uiso 1 1 calc R U . . .
C12A C -0.1095(3) 0.5918(3) 0.4660(2) 0.0470(9) Uani 1 1 d . . . . .
H12A H -0.156995 0.565987 0.503294 0.071 Uiso 1 1 calc R U . . .
H12B H -0.045646 0.539826 0.446438 0.071 Uiso 1 1 calc R U . . .
H12C H -0.159653 0.623300 0.435192 0.071 Uiso 1 1 calc R U . . .
C21A C 0.3299(2) 0.61557(19) 0.40824(13) 0.0203(5) Uani 1 1 d . . . . .
C22A C 0.3496(2) 0.5975(2) 0.34464(14) 0.0232(5) Uani 1 1 d . . . . .
H22A H 0.337906 0.649419 0.313513 0.028 Uiso 1 1 calc R U . . .
C23A C 0.3863(3) 0.5041(2) 0.32538(15) 0.0274(6) Uani 1 1 d . . . . .
C24A C 0.3998(3) 0.4283(2) 0.37162(16) 0.0287(6) Uani 1 1 d . . . . .
H24A H 0.420274 0.364694 0.359637 0.034 Uiso 1 1 calc R U . . .
C25A C 0.3835(2) 0.4456(2) 0.43490(15) 0.0250(6) Uani 1 1 d . . . . .
H25A H 0.395053 0.393369 0.465836 0.030 Uiso 1 1 calc R U . . .
C26A C 0.3505(2) 0.5377(2) 0.45404(13) 0.0212(5) Uani 1 1 d . . . . .
C27A C 0.3381(2) 0.5590(2) 0.51977(13) 0.0214(5) Uani 1 1 d . . . . .
C28A C 0.3488(2) 0.4915(2) 0.57165(14) 0.0263(6) Uani 1 1 d . . . . .
H28A H 0.365333 0.425785 0.565366 0.032 Uiso 1 1 calc R U . . .
C29A C 0.3355(3) 0.5199(2) 0.63144(15) 0.0303(6) Uani 1 1 d . . . . .
H29A H 0.342112 0.474309 0.666755 0.036 Uiso 1 1 calc R U . . .
C30A C 0.3121(3) 0.6163(2) 0.63983(15) 0.0312(6) Uani 1 1 d . . . . .
H30A H 0.302896 0.637522 0.680843 0.037 Uiso 1 1 calc R U . . .
C31A C 0.3024(3) 0.6807(2) 0.58740(14) 0.0267(6) Uani 1 1 d . . . . .
H31A H 0.286576 0.746586 0.592925 0.032 Uiso 1 1 calc R U . . .
C32A C 0.4137(3) 0.4865(3) 0.25595(17) 0.0384(8) Uani 1 1 d . . . . .
H32A H 0.443290 0.417949 0.250966 0.058 Uiso 1 1 calc R U . . .
H32B H 0.474002 0.518538 0.233498 0.058 Uiso 1 1 calc R U . . .
H32C H 0.341835 0.511651 0.238102 0.058 Uiso 1 1 calc R U . . .
C41A C 0.2213(2) 0.8237(2) 0.36851(14) 0.0250(6) Uani 1 1 d . . . . .
C42A C 0.1525(3) 0.7988(2) 0.33326(15) 0.0317(7) Uani 1 1 d . . . . .
H42A H 0.132078 0.739947 0.343917 0.038 Uiso 1 1 calc R U . . .
C43A C 0.1123(3) 0.8581(3) 0.28242(16) 0.0377(8) Uani 1 1 d . . . . .
H43A H 0.066851 0.838523 0.258307 0.045 Uiso 1 1 calc R U . . .
C44A C 0.1383(3) 0.9446(3) 0.26702(16) 0.0408(8) Uani 1 1 d . . . . .
H44A H 0.110153 0.985448 0.232746 0.049 Uiso 1 1 calc R U . . .
C45A C 0.2063(3) 0.9717(3) 0.30237(17) 0.0393(8) Uani 1 1 d . . . . .
H45A H 0.224119 1.031613 0.292494 0.047 Uiso 1 1 calc R U . . .
C46A C 0.2484(3) 0.9112(2) 0.35214(15) 0.0314(7) Uani 1 1 d . . . . .
H46A H 0.296223 0.929712 0.375295 0.038 Uiso 1 1 calc R U . . .
C51A C 0.5053(3) 0.7555(2) 0.35585(14) 0.0268(6) Uani 1 1 d . . . . .
H51A H 0.463241 0.743196 0.326721 0.032 Uiso 1 1 calc R U . . .
C52A C 0.6176(3) 0.7678(2) 0.33485(15) 0.0282(6) Uani 1 1 d . . . . .
H52A H 0.653634 0.762841 0.291224 0.034 Uiso 1 1 calc R U . . .
C53A C 0.6779(3) 0.7875(2) 0.37728(15) 0.0284(6) Uani 1 1 d . . . . .
C54A C 0.6209(3) 0.7922(2) 0.44064(15) 0.0276(6) Uani 1 1 d . . . . .
H54A H 0.658138 0.805082 0.471893 0.033 Uiso 1 1 calc R U . . .
C55A C 0.5084(3) 0.77774(19) 0.45726(16) 0.0271(6) Uani 1 1 d . . . . .
H55A H 0.469387 0.780643 0.500516 0.032 Uiso 1 1 calc R U . . .
C56A C 0.7993(3) 0.8043(3) 0.35475(17) 0.0362(7) Uani 1 1 d . . . . .
H56A H 0.842249 0.788907 0.390065 0.054 Uiso 1 1 calc R U . . .
H56B H 0.791382 0.871279 0.339593 0.054 Uiso 1 1 calc R U . . .
H56C H 0.842987 0.763704 0.320012 0.054 Uiso 1 1 calc R U . . .
Pt1B Pt 0.36675(2) 0.24391(2) 0.09080(2) 0.02379(3) Uani 1 1 d . . . . .
C1B C 0.4834(3) 0.1983(2) 0.01161(14) 0.0246(5) Uani 1 1 d . . . . .
N1B N 0.5020(2) 0.2863(2) 0.11915(13) 0.0301(5) Uani 1 1 d . . . . .
C2B C 0.5032(3) 0.2501(2) -0.04630(15) 0.0277(6) Uani 1 1 d . . . . .
H2B H 0.455030 0.312929 -0.051960 0.033 Uiso 1 1 calc R U . . .
N2B N 0.4361(2) 0.09918(18) 0.12260(13) 0.0283(5) Uani 1 1 d . . . . .
C3B C 0.5927(3) 0.2116(2) -0.09654(15) 0.0313(6) Uani 1 1 d . . . . .
N3B N 0.2447(2) 0.29086(18) 0.17824(12) 0.0275(5) Uani 1 1 d . . . . .
C4B C 0.6637(3) 0.1199(3) -0.08736(16) 0.0355(7) Uani 1 1 d . . . . .
H4B H 0.726289 0.093785 -0.120668 0.043 Uiso 1 1 calc R U . . .
C5B C 0.6446(3) 0.0665(2) -0.03066(16) 0.0336(7) Uani 1 1 d . . . . .
H5B H 0.693257 0.003730 -0.025396 0.040 Uiso 1 1 calc R U . . .
C6B C 0.5538(3) 0.1044(2) 0.01918(15) 0.0275(6) Uani 1 1 d . . . . .
C7B C 0.5276(3) 0.0511(2) 0.07994(15) 0.0279(6) Uani 1 1 d . . . . .
C8B C 0.5891(3) -0.0419(2) 0.09610(17) 0.0360(7) Uani 1 1 d . . . . .
H8B H 0.651681 -0.076263 0.065880 0.043 Uiso 1 1 calc R U . . .
C9B C 0.5588(3) -0.0835(3) 0.15586(19) 0.0405(8) Uani 1 1 d . . . . .
H9B H 0.600627 -0.146570 0.167197 0.049 Uiso 1 1 calc R U . . .
C10B C 0.4672(3) -0.0333(3) 0.19930(18) 0.0404(8) Uani 1 1 d . . . . .
H10B H 0.445818 -0.060475 0.241037 0.048 Uiso 1 1 calc R U . . .
C11B C 0.4074(3) 0.0576(2) 0.18050(17) 0.0360(7) Uani 1 1 d . . . . .
H11B H 0.343294 0.092016 0.209915 0.043 Uiso 1 1 calc R U . . .
C12B C 0.6118(3) 0.2679(3) -0.15927(16) 0.0380(7) Uani 1 1 d . . . . .
H12D H 0.637851 0.224799 -0.193743 0.057 Uiso 1 1 calc R U . . .
H12E H 0.672256 0.301222 -0.159986 0.057 Uiso 1 1 calc R U . . .
H12F H 0.537593 0.314518 -0.164989 0.057 Uiso 1 1 calc R U . . .
C21B C 0.3248(3) 0.3833(2) 0.05988(14) 0.0272(6) Uani 1 1 d . . . . .
C22B C 0.2292(3) 0.4343(2) 0.03209(15) 0.0310(6) Uani 1 1 d . . . . .
H22B H 0.178893 0.401017 0.021961 0.037 Uiso 1 1 calc R U . . .
C23B C 0.2052(3) 0.5326(2) 0.01869(16) 0.0356(7) Uani 1 1 d . . . . .
C24B C 0.2803(4) 0.5807(2) 0.03302(17) 0.0406(8) Uani 1 1 d . . . . .
H24B H 0.265279 0.647626 0.024130 0.049 Uiso 1 1 calc R U . . .
C25B C 0.3758(3) 0.5320(2) 0.05990(17) 0.0376(8) Uani 1 1 d . . . . .
H25B H 0.426634 0.565617 0.068973 0.045 Uiso 1 1 calc R U . . .
C26B C 0.3992(3) 0.4334(2) 0.07411(14) 0.0304(6) Uani 1 1 d . . . . .
C27B C 0.4996(3) 0.3792(2) 0.10295(15) 0.0323(7) Uani 1 1 d . . . . .
C28B C 0.5889(3) 0.4149(3) 0.11350(16) 0.0393(8) Uani 1 1 d . . . . .
H28B H 0.586600 0.480109 0.102798 0.047 Uiso 1 1 calc R U . . .
C29B C 0.6807(4) 0.3557(3) 0.13943(18) 0.0465(9) Uani 1 1 d . . . . .
H29B H 0.742283 0.379728 0.146304 0.056 Uiso 1 1 calc R U . . .
C30B C 0.6829(4) 0.2612(3) 0.15542(19) 0.0492(10) Uani 1 1 d . . . . .
H30B H 0.745715 0.219282 0.173300 0.059 Uiso 1 1 calc R U . . .
C31B C 0.5915(3) 0.2288(3) 0.14482(17) 0.0391(8) Uani 1 1 d . . . . .
H31B H 0.592077 0.163978 0.156039 0.047 Uiso 1 1 calc R U . . .
C32B C 0.0998(4) 0.5850(3) -0.0104(2) 0.0469(9) Uani 1 1 d . . . . .
H32D H 0.106627 0.649192 -0.026221 0.070 Uiso 1 1 calc R U . . .
H32E H 0.027521 0.589290 0.021845 0.070 Uiso 1 1 calc R U . . .
H32F H 0.096713 0.550560 -0.045719 0.070 Uiso 1 1 calc R U . . .
C41B C 0.2393(3) 0.2066(2) 0.05871(15) 0.0271(6) Uani 1 1 d . . . . .
C42B C 0.1693(3) 0.1540(2) 0.10153(17) 0.0340(7) Uani 1 1 d . . . . .
H42B H 0.183875 0.136613 0.143506 0.041 Uiso 1 1 calc R U . . .
C43B C 0.0798(4) 0.1274(3) 0.0833(2) 0.0463(9) Uani 1 1 d . . . . .
H43B H 0.031506 0.094479 0.113198 0.056 Uiso 1 1 calc R U . . .
C44B C 0.0606(3) 0.1492(3) 0.0207(2) 0.0476(9) Uani 1 1 d . . . . .
H44B H 0.000621 0.130070 0.007538 0.057 Uiso 1 1 calc R U . . .
C45B C 0.1307(3) 0.1990(3) -0.02158(19) 0.0407(8) Uani 1 1 d . . . . .
H45B H 0.118599 0.214254 -0.064104 0.049 Uiso 1 1 calc R U . . .
C46B C 0.2192(3) 0.2269(2) -0.00225(17) 0.0341(7) Uani 1 1 d . . . . .
H46B H 0.266431 0.260779 -0.032078 0.041 Uiso 1 1 calc R U . . .
C51B C 0.1320(3) 0.3392(2) 0.17626(16) 0.0319(6) Uani 1 1 d . . . . .
H51B H 0.105650 0.346568 0.137055 0.038 Uiso 1 1 calc R U . . .
C52B C 0.0535(3) 0.3781(3) 0.22845(16) 0.0377(8) Uani 1 1 d . . . . .
H52B H -0.025187 0.411696 0.224916 0.045 Uiso 1 1 calc R U . . .
C53B C 0.0893(3) 0.3684(3) 0.28639(16) 0.0379(8) Uani 1 1 d . . . . .
C54B C 0.2052(3) 0.3186(3) 0.28838(16) 0.0355(7) Uani 1 1 d . . . . .
H54B H 0.233422 0.310029 0.327105 0.043 Uiso 1 1 calc R U . . .
C55B C 0.2799(3) 0.2813(2) 0.23393(15) 0.0311(6) Uani 1 1 d . . . . .
H55B H 0.359182 0.247617 0.236191 0.037 Uiso 1 1 calc R U . . .
C56B C 0.0054(4) 0.4120(4) 0.34384(19) 0.0568(12) Uani 1 1 d . . . . .
H56D H 0.049478 0.431469 0.370729 0.085 Uiso 1 1 calc R U . . .
H56E H -0.034569 0.365207 0.368045 0.085 Uiso 1 1 calc R U . . .
H56F H -0.053447 0.467817 0.330206 0.085 Uiso 1 1 calc R U . . .
C71 C 1.0916(5) 0.6180(5) 0.1827(3) 0.0782(17) Uani 1 1 d . . . . .
H71A H 1.025999 0.592105 0.178734 0.094 Uiso 1 1 calc R U . . .
H71B H 1.166058 0.577021 0.160248 0.094 Uiso 1 1 calc R U . . .
Cl72 Cl 1.09775(14) 0.61441(12) 0.26045(8) 0.0834(4) Uani 1 1 d . . . . .
Cl73 Cl 1.06986(16) 0.73714(15) 0.14506(9) 0.1073(7) Uani 1 1 d . . . . .
P81 P 0.51847(9) 0.89265(6) 0.63215(4) 0.03597(19) Uani 1 1 d . . . . .
F82 F 0.4391(5) 0.9849(2) 0.6619(2) 0.1257(18) Uani 1 1 d . . . . .
F83 F 0.6320(3) 0.9042(3) 0.65431(19) 0.0963(12) Uani 1 1 d . . . . .
F84 F 0.5489(4) 0.9484(2) 0.56608(15) 0.0910(11) Uani 1 1 d . . . . .
F85 F 0.5988(3) 0.7972(2) 0.60169(16) 0.0784(9) Uani 1 1 d . . . . .
F86 F 0.4101(3) 0.8742(3) 0.61075(15) 0.0865(11) Uani 1 1 d . . . . .
F87 F 0.4892(2) 0.8344(2) 0.69752(12) 0.0720(9) Uani 1 1 d . . . . .
P91 P 0.75508(8) 0.59586(6) 0.18633(4) 0.02994(16) Uani 1 1 d . . . . .
F92 F 0.7590(3) 0.48806(17) 0.21284(11) 0.0555(6) Uani 1 1 d . . . . .
F93 F 0.62975(19) 0.63070(19) 0.23190(11) 0.0494(6) Uani 1 1 d . . . . .
F94 F 0.81872(19) 0.60457(16) 0.24269(10) 0.0411(5) Uani 1 1 d . . . . .
F95 F 0.7518(2) 0.70260(16) 0.16190(12) 0.0520(6) Uani 1 1 d . . . . .
F96 F 0.8807(2) 0.55961(19) 0.14156(11) 0.0514(6) Uani 1 1 d . . . . .
F97 F 0.6917(2) 0.58574(17) 0.13083(10) 0.0443(5) Uani 1 1 d . . . . .

loop_
_atom_site_aniso_label
_atom_site_aniso_U_11
_atom_site_aniso_U_22
_atom_site_aniso_U_33
_atom_site_aniso_U_23
_atom_site_aniso_U_13
_atom_site_aniso_U_12
Pt1A 0.01734(5) 0.01691(5) 0.01913(5) 0.00043(3) -0.00083(3) -0.00063(3)
C1A 0.0166(11) 0.0278(14) 0.0210(12) 0.0057(10) -0.0015(9) -0.0006(10)
N1A 0.0167(10) 0.0238(11) 0.0201(11) 0.0020(9) -0.0020(8) -0.0017(8)
C2A 0.0195(13) 0.0316(15) 0.0296(15) 0.0032(12) -0.0034(11) -0.0022(11)
N2A 0.0303(13) 0.0201(11) 0.0237(12) -0.0014(9) -0.0026(10) 0.0033(9)
C3A 0.0223(14) 0.0431(18) 0.0347(17) 0.0107(14) -0.0051(12) -0.0071(13)
N3A 0.0575(17) 0.0065(9) 0.0138(10) 0.0009(7) 0.0005(10) -0.0003(10)
C4A 0.0178(14) 0.059(2) 0.0343(17) 0.0107(16) -0.0003(12) -0.0021(14)
C5A 0.0245(15) 0.047(2) 0.0258(15) 0.0030(14) -0.0001(12) 0.0073(14)
C6A 0.0208(13) 0.0327(15) 0.0209(13) 0.0029(11) -0.0022(10) 0.0055(11)
C7A 0.0279(14) 0.0290(15) 0.0206(13) 0.0018(11) -0.0030(11) 0.0078(12)
C8A 0.0381(18) 0.0421(19) 0.0236(15) -0.0088(13) -0.0036(13) 0.0138(15)
C9A 0.061(2) 0.0319(17) 0.0293(17) -0.0126(14) -0.0108(16) 0.0169(16)
C10A 0.061(2) 0.0215(15) 0.0366(18) -0.0068(13) -0.0133(17) 0.0036(15)
C11A 0.0429(18) 0.0214(14) 0.0302(16) -0.0049(12) -0.0060(13) 0.0006(13)
C12A 0.0261(16) 0.051(2) 0.063(3) 0.0096(19) -0.0079(16) -0.0159(16)
C21A 0.0154(11) 0.0192(12) 0.0239(13) -0.0018(10) -0.0005(9) -0.0028(9)
C22A 0.0199(12) 0.0219(13) 0.0254(13) -0.0019(10) -0.0026(10) -0.0029(10)
C23A 0.0218(13) 0.0285(14) 0.0310(15) -0.0075(12) -0.0014(11) -0.0056(11)
C24A 0.0231(13) 0.0223(13) 0.0385(17) -0.0068(12) -0.0019(12) -0.0037(11)
C25A 0.0194(12) 0.0200(12) 0.0328(15) 0.0027(11) -0.0024(11) -0.0047(10)
C26A 0.0142(11) 0.0226(12) 0.0254(13) 0.0010(10) -0.0020(9) -0.0051(9)
C27A 0.0131(11) 0.0231(12) 0.0248(13) 0.0031(10) -0.0020(9) -0.0030(9)
C28A 0.0188(12) 0.0275(14) 0.0294(14) 0.0068(11) -0.0047(11) -0.0047(11)
C29A 0.0241(14) 0.0365(16) 0.0258(14) 0.0103(12) -0.0056(11) -0.0057(12)
C30A 0.0249(14) 0.0419(18) 0.0227(14) -0.0005(12) -0.0044(11) -0.0031(13)
C31A 0.0217(13) 0.0301(15) 0.0239(13) -0.0026(11) -0.0033(10) -0.0001(11)
C32A 0.0431(19) 0.0349(17) 0.0353(18) -0.0117(14) 0.0006(15) -0.0091(15)
C41A 0.0208(12) 0.0232(13) 0.0223(13) 0.0024(10) 0.0013(10) 0.0024(10)
C42A 0.0279(15) 0.0338(16) 0.0246(14) -0.0001(12) -0.0012(11) 0.0022(12)
C43A 0.0334(17) 0.046(2) 0.0250(15) 0.0005(13) -0.0046(13) 0.0023(14)
C44A 0.0373(18) 0.044(2) 0.0242(15) 0.0082(14) 0.0008(13) 0.0061(15)
C45A 0.0366(18) 0.0312(16) 0.0346(17) 0.0093(13) 0.0063(14) 0.0010(14)
C46A 0.0281(15) 0.0286(15) 0.0269(15) 0.0036(12) 0.0039(12) -0.0001(12)
C51A 0.0270(14) 0.0258(14) 0.0262(14) -0.0044(11) -0.0019(11) -0.0058(11)
C52A 0.0294(14) 0.0247(14) 0.0274(14) -0.0041(11) 0.0021(11) -0.0070(11)
C53A 0.0280(14) 0.0224(13) 0.0337(16) -0.0010(11) -0.0046(12) -0.0064(11)
C54A 0.0274(14) 0.0256(14) 0.0308(15) -0.0021(11) -0.0071(12) -0.0075(11)
C55A 0.0212(13) 0.0134(11) 0.0384(16) 0.0063(11) 0.0027(11) -0.0013(10)
C56A 0.0297(16) 0.0414(19) 0.0378(18) -0.0036(14) 0.0006(13) -0.0147(14)
Pt1B 0.02520(6) 0.02142(5) 0.02222(5) -0.00304(4) -0.00257(4) -0.00289(4)
C1B 0.0226(13) 0.0234(13) 0.0272(14) -0.0057(11) -0.0030(11) -0.0047(10)
N1B 0.0313(13) 0.0322(13) 0.0252(12) -0.0059(10) -0.0017(10) -0.0070(11)
C2B 0.0287(14) 0.0242(14) 0.0296(15) -0.0037(11) -0.0034(12) -0.0067(11)
N2B 0.0284(12) 0.0252(12) 0.0276(13) -0.0015(10) -0.0033(10) -0.0028(10)
C3B 0.0292(15) 0.0346(16) 0.0289(15) -0.0045(12) -0.0018(12) -0.0084(13)
N3B 0.0273(12) 0.0266(12) 0.0250(12) -0.0013(10) -0.0037(10) -0.0024(10)
C4B 0.0291(15) 0.0401(18) 0.0312(16) -0.0080(14) 0.0035(13) -0.0039(13)
C5B 0.0309(16) 0.0306(16) 0.0332(16) -0.0065(13) -0.0019(13) 0.0001(13)
C6B 0.0270(14) 0.0264(14) 0.0277(14) -0.0054(11) -0.0044(11) -0.0040(11)
C7B 0.0272(14) 0.0260(14) 0.0291(15) -0.0031(11) -0.0054(11) -0.0043(11)
C8B 0.0335(17) 0.0284(16) 0.0393(18) -0.0043(13) -0.0050(14) 0.0019(13)
C9B 0.0397(19) 0.0289(16) 0.046(2) 0.0039(14) -0.0101(16) 0.0004(14)
C10B 0.0426(19) 0.0326(17) 0.0375(18) 0.0072(14) -0.0043(15) -0.0031(15)
C11B 0.0362(17) 0.0300(16) 0.0349(17) 0.0018(13) -0.0014(14) -0.0033(13)
C12B 0.0381(18) 0.0414(19) 0.0288(16) -0.0008(14) 0.0028(13) -0.0090(15)
C21B 0.0332(15) 0.0215(13) 0.0228(13) -0.0053(10) 0.0004(11) -0.0031(11)
C22B 0.0353(16) 0.0238(14) 0.0291(15) -0.0041(11) -0.0014(12) -0.0029(12)
C23B 0.0427(18) 0.0245(15) 0.0296(16) -0.0032(12) 0.0021(13) 0.0010(13)
C24B 0.056(2) 0.0217(15) 0.0354(18) -0.0043(13) 0.0059(16) -0.0057(14)
C25B 0.049(2) 0.0298(16) 0.0332(17) -0.0108(13) 0.0064(15) -0.0164(15)
C26B 0.0373(16) 0.0291(15) 0.0227(14) -0.0074(11) 0.0038(12) -0.0102(13)
C27B 0.0373(17) 0.0380(17) 0.0221(14) -0.0095(12) 0.0024(12) -0.0138(14)
C28B 0.049(2) 0.047(2) 0.0292(16) -0.0110(14) -0.0019(14) -0.0241(17)
C29B 0.044(2) 0.068(3) 0.0362(19) -0.0143(18) -0.0066(16) -0.026(2)
C30B 0.041(2) 0.069(3) 0.040(2) -0.0088(19) -0.0157(17) -0.0098(19)
C31B 0.0381(18) 0.045(2) 0.0350(18) -0.0021(15) -0.0101(14) -0.0094(15)
C32B 0.051(2) 0.0289(17) 0.047(2) 0.0010(15) -0.0050(17) 0.0071(16)
C41B 0.0252(13) 0.0230(13) 0.0302(15) -0.0051(11) -0.0017(11) -0.0030(11)
C42B 0.0346(17) 0.0302(16) 0.0344(17) -0.0041(13) -0.0042(13) -0.0051(13)
C43B 0.040(2) 0.046(2) 0.052(2) -0.0069(18) 0.0022(17) -0.0163(17)
C44B 0.0329(18) 0.048(2) 0.064(3) -0.0146(19) -0.0068(17) -0.0121(16)
C45B 0.0358(18) 0.0393(19) 0.044(2) -0.0092(15) -0.0083(15) -0.0007(15)
C46B 0.0287(15) 0.0336(16) 0.0367(17) -0.0049(13) -0.0046(13) -0.0034(13)
C51B 0.0291(15) 0.0345(16) 0.0289(15) -0.0023(12) -0.0074(12) -0.0016(12)
C52B 0.0321(16) 0.0411(19) 0.0307(16) -0.0019(14) -0.0054(13) 0.0044(14)
C53B 0.0360(17) 0.0417(19) 0.0266(15) -0.0020(13) -0.0021(13) 0.0018(14)
C54B 0.0364(17) 0.0411(18) 0.0237(15) -0.0023(13) -0.0070(13) -0.0008(14)
C55B 0.0279(15) 0.0342(16) 0.0272(15) -0.0014(12) -0.0054(12) -0.0019(12)
C56B 0.048(2) 0.071(3) 0.0309(19) -0.0113(19) -0.0018(16) 0.016(2)
C71 0.064(3) 0.092(4) 0.081(4) -0.027(3) 0.010(3) -0.033(3)
Cl72 0.0703(9) 0.0887(10) 0.1003(11) -0.0389(9) -0.0247(8) -0.0148(7)
Cl73 0.0867(11) 0.1382(16) 0.0900(11) -0.0569(11) -0.0531(9) 0.0310(10)
P81 0.0409(5) 0.0297(4) 0.0313(4) -0.0012(3) -0.0043(4) -0.0022(4)
F82 0.179(4) 0.055(2) 0.101(3) -0.036(2) -0.015(3) 0.041(2)
F83 0.093(3) 0.125(3) 0.098(3) 0.004(2) -0.028(2) -0.068(2)
F84 0.137(3) 0.068(2) 0.0582(18) 0.0269(15) -0.0043(19) -0.035(2)
F85 0.0702(19) 0.0465(15) 0.093(2) -0.0151(15) 0.0203(17) 0.0018(14)
F86 0.0566(18) 0.150(3) 0.0579(18) -0.006(2) -0.0205(14) -0.028(2)
F87 0.0557(16) 0.110(2) 0.0413(14) 0.0284(15) -0.0112(12) -0.0215(16)
P91 0.0324(4) 0.0303(4) 0.0255(4) -0.0044(3) -0.0064(3) -0.0039(3)
F92 0.090(2) 0.0377(12) 0.0420(13) 0.0052(10) -0.0199(13) -0.0201(12)
F93 0.0318(11) 0.0751(17) 0.0395(12) -0.0167(11) -0.0035(9) -0.0083(11)
F94 0.0372(11) 0.0520(13) 0.0351(11) -0.0112(9) -0.0129(9) -0.0049(9)
F95 0.0701(16) 0.0343(11) 0.0548(14) 0.0049(10) -0.0230(12) -0.0139(11)
F96 0.0404(12) 0.0694(16) 0.0363(12) -0.0163(11) -0.0011(9) -0.0006(11)
F97 0.0533(13) 0.0522(13) 0.0324(11) -0.0053(9) -0.0167(10) -0.0139(11)

loop_
_atom_type_symbol
_atom_type_description
_atom_type_scat_dispersion_real
_atom_type_scat_dispersion_imag
_atom_type_scat_source
C C 0.0033 0.0016 'International Tables Vol C Tables 4.2.6.8 and 6.1.1.4'
H H 0.0000 0.0000 'International Tables Vol C Tables 4.2.6.8 and 6.1.1.4'
F F 0.0171 0.0103 'International Tables Vol C Tables 4.2.6.8 and 6.1.1.4'
N N 0.0061 0.0033 'International Tables Vol C Tables 4.2.6.8 and 6.1.1.4'
P P 0.1023 0.0942 'International Tables Vol C Tables 4.2.6.8 and 6.1.1.4'
Pt Pt -1.7033 8.3905 'International Tables Vol C Tables 4.2.6.8 and 6.1.1.4'
Cl Cl 0.1484 0.1585 'International Tables Vol C Tables 4.2.6.8 and 6.1.1.4'

loop_
_geom_angle_atom_site_label_1
_geom_angle_atom_site_label_2
_geom_angle_atom_site_label_3
_geom_angle
_geom_angle_site_symmetry_1
_geom_angle_site_symmetry_3
_geom_angle_publ_flag
C1A Pt1A C21A 93.31(11) . . ?
C1A Pt1A C41A 88.59(11) . . ?
C21A Pt1A C41A 97.49(12) . . ?
C1A Pt1A N2A 80.38(12) . . ?
C21A Pt1A N2A 171.15(10) . . ?
C41A Pt1A N2A 88.61(11) . . ?
C1A Pt1A N1A 86.47(10) . . ?
C21A Pt1A N1A 80.40(10) . . ?
C41A Pt1A N1A 174.50(11) . . ?
N2A Pt1A N1A 92.94(9) . . ?
C1A Pt1A N3A 176.98(11) . . ?
C21A Pt1A N3A 89.39(9) . . ?
C41A Pt1A N3A 92.38(10) . . ?
N2A Pt1A N3A 96.78(9) . . ?
N1A Pt1A N3A 92.67(9) . . ?
C2A C1A C6A 119.2(3) . . ?
C2A C1A Pt1A 126.8(2) . . ?
C6A C1A Pt1A 113.9(2) . . ?
C31A N1A C27A 120.1(2) . . ?
C31A N1A Pt1A 126.2(2) . . ?
C27A N1A Pt1A 112.89(18) . . ?
C1A C2A C3A 121.3(3) . . ?
C1A C2A H2A 119.3 . . ?
C3A C2A H2A 119.3 . . ?
C11A N2A C7A 119.8(3) . . ?
C11A N2A Pt1A 127.2(2) . . ?
C7A N2A Pt1A 113.0(2) . . ?
C4A C3A C2A 118.4(3) . . ?
C4A C3A C12A 121.2(3) . . ?
C2A C3A C12A 120.5(3) . . ?
C55A N3A C51A 122.5(3) . . ?
C55A N3A Pt1A 120.5(2) . . ?
C51A N3A Pt1A 117.0(2) . . ?
C5A C4A C3A 121.6(3) . . ?
C5A C4A H4A 119.2 . . ?
C3A C4A H4A 119.2 . . ?
C4A C5A C6A 120.3(3) . . ?
C4A C5A H5A 119.9 . . ?
C6A C5A H5A 119.9 . . ?
C1A C6A C5A 119.2(3) . . ?
C1A C6A C7A 117.2(3) . . ?
C5A C6A C7A 123.6(3) . . ?
N2A C7A C8A 119.9(3) . . ?
N2A C7A C6A 115.0(3) . . ?
C8A C7A C6A 125.1(3) . . ?
C9A C8A C7A 119.8(3) . . ?
C9A C8A H8A 120.1 . . ?
C7A C8A H8A 120.1 . . ?
C8A C9A C10A 119.7(3) . . ?
C8A C9A H9A 120.1 . . ?
C10A C9A H9A 120.1 . . ?
C9A C10A C11A 118.6(4) . . ?
C9A C10A H10A 120.7 . . ?
C11A C10A H10A 120.7 . . ?
N2A C11A C10A 122.1(4) . . ?
N2A C11A H11A 118.9 . . ?
C10A C11A H11A 118.9 . . ?
C3A C12A H12A 109.5 . . ?
C3A C12A H12B 109.5 . . ?
H12A C12A H12B 109.5 . . ?
C3A C12A H12C 109.5 . . ?
H12A C12A H12C 109.5 . . ?
H12B C12A H12C 109.5 . . ?
C22A C21A C26A 118.8(2) . . ?
C22A C21A Pt1A 128.1(2) . . ?
C26A C21A Pt1A 113.1(2) . . ?
C21A C22A C23A 121.4(3) . . ?
C21A C22A H22A 119.3 . . ?
C23A C22A H22A 119.3 . . ?
C24A C23A C22A 118.9(3) . . ?
C24A C23A C32A 120.8(3) . . ?
C22A C23A C32A 120.3(3) . . ?
C25A C24A C23A 120.1(3) . . ?
C25A C24A H24A 120.0 . . ?
C23A C24A H24A 120.0 . . ?
C24A C25A C26A 121.3(3) . . ?
C24A C25A H25A 119.4 . . ?
C26A C25A H25A 119.4 . . ?
C25A C26A C21A 119.4(3) . . ?
C25A C26A C27A 123.0(3) . . ?
C21A C26A C27A 117.5(2) . . ?
N1A C27A C28A 119.7(3) . . ?
N1A C27A C26A 114.9(2) . . ?
C28A C27A C26A 125.3(3) . . ?
C29A C28A C27A 120.2(3) . . ?
C29A C28A H28A 119.9 . . ?
C27A C28A H28A 119.9 . . ?
C28A C29A C30A 119.2(3) . . ?
C28A C29A H29A 120.4 . . ?
C30A C29A H29A 120.4 . . ?
C31A C30A C29A 118.8(3) . . ?
C31A C30A H30A 120.6 . . ?
C29A C30A H30A 120.6 . . ?
N1A C31A C30A 121.9(3) . . ?
N1A C31A H31A 119.0 . . ?
C30A C31A H31A 119.0 . . ?
C23A C32A H32A 109.5 . . ?
C23A C32A H32B 109.5 . . ?
H32A C32A H32B 109.5 . . ?
C23A C32A H32C 109.5 . . ?
H32A C32A H32C 109.5 . . ?
H32B C32A H32C 109.5 . . ?
C42A C41A C46A 117.8(3) . . ?
C42A C41A Pt1A 122.9(2) . . ?
C46A C41A Pt1A 119.2(2) . . ?
C41A C42A C43A 121.5(3) . . ?
C41A C42A H42A 119.2 . . ?
C43A C42A H42A 119.2 . . ?
C44A C43A C42A 120.4(4) . . ?
C44A C43A H43A 119.8 . . ?
C42A C43A H43A 119.8 . . ?
C43A C44A C45A 119.1(3) . . ?
C43A C44A H44A 120.5 . . ?
C45A C44A H44A 120.5 . . ?
C46A C45A C44A 120.2(3) . . ?
C46A C45A H45A 119.9 . . ?
C44A C45A H45A 119.9 . . ?
C45A C46A C41A 121.0(3) . . ?
C45A C46A H46A 119.5 . . ?
C41A C46A H46A 119.5 . . ?
N3A C51A C52A 119.4(3) . . ?
N3A C51A H51A 120.3 . . ?
C52A C51A H51A 120.3 . . ?
C51A C52A C53A 120.2(3) . . ?
C51A C52A H52A 119.9 . . ?
C53A C52A H52A 119.9 . . ?
C52A C53A C54A 117.0(3) . . ?
C52A C53A C56A 120.9(3) . . ?
C54A C53A C56A 122.1(3) . . ?
C55A C54A C53A 118.6(3) . . ?
C55A C54A H54A 120.7 . . ?
C53A C54A H54A 120.7 . . ?
N3A C55A C54A 122.4(3) . . ?
N3A C55A H55A 118.8 . . ?
C54A C55A H55A 118.8 . . ?
C53A C56A H56A 109.5 . . ?
C53A C56A H56B 109.5 . . ?
H56A C56A H56B 109.5 . . ?
C53A C56A H56C 109.5 . . ?
H56A C56A H56C 109.5 . . ?
H56B C56A H56C 109.5 . . ?
C1B Pt1B C21B 96.13(12) . . ?
C1B Pt1B C41B 89.79(12) . . ?
C21B Pt1B C41B 97.30(13) . . ?
C1B Pt1B N1B 88.01(11) . . ?
C21B Pt1B N1B 80.68(12) . . ?
C41B Pt1B N1B 176.84(11) . . ?
C1B Pt1B N2B 80.30(11) . . ?
C21B Pt1B N2B 171.67(12) . . ?
C41B Pt1B N2B 90.24(11) . . ?
N1B Pt1B N2B 91.63(11) . . ?
C1B Pt1B N3B 178.19(11) . . ?
C21B Pt1B N3B 84.99(11) . . ?
C41B Pt1B N3B 91.47(11) . . ?
N1B Pt1B N3B 90.78(10) . . ?
N2B Pt1B N3B 98.40(10) . . ?
C2B C1B C6B 118.9(3) . . ?
C2B C1B Pt1B 127.2(2) . . ?
C6B C1B Pt1B 113.8(2) . . ?
C31B N1B C27B 119.9(3) . . ?
C31B N1B Pt1B 126.1(2) . . ?
C27B N1B Pt1B 113.6(2) . . ?
C1B C2B C3B 121.4(3) . . ?
C1B C2B H2B 119.3 . . ?
C3B C2B H2B 119.3 . . ?
C11B N2B C7B 119.4(3) . . ?
C11B N2B Pt1B 126.8(2) . . ?
C7B N2B Pt1B 113.3(2) . . ?
C4B C3B C2B 118.7(3) . . ?
C4B C3B C12B 120.5(3) . . ?
C2B C3B C12B 120.7(3) . . ?
C55B N3B C51B 117.6(3) . . ?
C55B N3B Pt1B 122.3(2) . . ?
C51B N3B Pt1B 119.9(2) . . ?
C5B C4B C3B 121.0(3) . . ?
C5B C4B H4B 119.5 . . ?
C3B C4B H4B 119.5 . . ?
C4B C5B C6B 120.2(3) . . ?
C4B C5B H5B 119.9 . . ?
C6B C5B H5B 119.9 . . ?
C5B C6B C1B 119.7(3) . . ?
C5B C6B C7B 123.0(3) . . ?
C1B C6B C7B 117.3(3) . . ?
N2B C7B C8B 120.0(3) . . ?
N2B C7B C6B 114.8(3) . . ?
C8B C7B C6B 125.2(3) . . ?
C9B C8B C7B 119.8(3) . . ?
C9B C8B H8B 120.1 . . ?
C7B C8B H8B 120.1 . . ?
C8B C9B C10B 119.7(3) . . ?
C8B C9B H9B 120.2 . . ?
C10B C9B H9B 120.2 . . ?
C9B C10B C11B 118.3(3) . . ?
C9B C10B H10B 120.9 . . ?
C11B C10B H10B 120.9 . . ?
N2B C11B C10B 122.8(3) . . ?
N2B C11B H11B 118.6 . . ?
C10B C11B H11B 118.6 . . ?
C3B C12B H12D 109.5 . . ?
C3B C12B H12E 109.5 . . ?
H12D C12B H12E 109.5 . . ?
C3B C12B H12F 109.5 . . ?
H12D C12B H12F 109.5 . . ?
H12E C12B H12F 109.5 . . ?
C22B C21B C26B 118.3(3) . . ?
C22B C21B Pt1B 128.5(2) . . ?
C26B C21B Pt1B 113.0(2) . . ?
C21B C22B C23B 122.0(3) . . ?
C21B C22B H22B 119.0 . . ?
C23B C22B H22B 119.0 . . ?
C24B C23B C22B 118.6(3) . . ?
C24B C23B C32B 121.2(3) . . ?
C22B C23B C32B 120.2(3) . . ?
C25B C24B C23B 120.5(3) . . ?
C25B C24B H24B 119.7 . . ?
C23B C24B H24B 119.7 . . ?
C24B C25B C26B 120.9(3) . . ?
C24B C25B H25B 119.5 . . ?
C26B C25B H25B 119.5 . . ?
C25B C26B C21B 119.6(3) . . ?
C25B C26B C27B 122.5(3) . . ?
C21B C26B C27B 117.9(3) . . ?
N1B C27B C28B 120.0(3) . . ?
N1B C27B C26B 114.5(3) . . ?
C28B C27B C26B 125.6(3) . . ?
C29B C28B C27B 120.0(4) . . ?
C29B C28B H28B 120.0 . . ?
C27B C28B H28B 120.0 . . ?
C28B C29B C30B 119.7(4) . . ?
C28B C29B H29B 120.2 . . ?
C30B C29B H29B 120.2 . . ?
C29B C30B C31B 118.5(4) . . ?
C29B C30B H30B 120.7 . . ?
C31B C30B H30B 120.7 . . ?
N1B C31B C30B 122.0(4) . . ?
N1B C31B H31B 119.0 . . ?
C30B C31B H31B 119.0 . . ?
C23B C32B H32D 109.5 . . ?
C23B C32B H32E 109.5 . . ?
H32D C32B H32E 109.5 . . ?
C23B C32B H32F 109.5 . . ?
H32D C32B H32F 109.5 . . ?
H32E C32B H32F 109.5 . . ?
C46B C41B C42B 117.8(3) . . ?
C46B C41B Pt1B 124.2(2) . . ?
C42B C41B Pt1B 118.0(2) . . ?
C43B C42B C41B 121.2(3) . . ?
C43B C42B H42B 119.4 . . ?
C41B C42B H42B 119.4 . . ?
C42B C43B C44B 120.0(4) . . ?
C42B C43B H43B 120.0 . . ?
C44B C43B H43B 120.0 . . ?
C45B C44B C43B 118.8(4) . . ?
C45B C44B H44B 120.6 . . ?
C43B C44B H44B 120.6 . . ?
C44B C45B C46B 120.6(4) . . ?
C44B C45B H45B 119.7 . . ?
C46B C45B H45B 119.7 . . ?
C41B C46B C45B 121.6(3) . . ?
C41B C46B H46B 119.2 . . ?
C45B C46B H46B 119.2 . . ?
N3B C51B C52B 122.8(3) . . ?
N3B C51B H51B 118.6 . . ?
C52B C51B H51B 118.6 . . ?
C51B C52B C53B 119.9(3) . . ?
C51B C52B H52B 120.0 . . ?
C53B C52B H52B 120.0 . . ?
C54B C53B C52B 117.2(3) . . ?
C54B C53B C56B 122.1(3) . . ?
C52B C53B C56B 120.7(3) . . ?
C55B C54B C53B 120.0(3) . . ?
C55B C54B H54B 120.0 . . ?
C53B C54B H54B 120.0 . . ?
N3B C55B C54B 122.5(3) . . ?
N3B C55B H55B 118.8 . . ?
C54B C55B H55B 118.8 . . ?
C53B C56B H56D 109.5 . . ?
C53B C56B H56E 109.5 . . ?
H56D C56B H56E 109.5 . . ?
C53B C56B H56F 109.5 . . ?
H56D C56B H56F 109.5 . . ?
H56E C56B H56F 109.5 . . ?
Cl72 C71 Cl73 112.5(3) . . ?
Cl72 C71 H71A 109.1 . . ?
Cl73 C71 H71A 109.1 . . ?
Cl72 C71 H71B 109.1 . . ?
Cl73 C71 H71B 109.1 . . ?
H71A C71 H71B 107.8 . . ?
F82 P81 F86 90.8(3) . . ?
F82 P81 F84 91.6(2) . . ?
F86 P81 F84 89.9(2) . . ?
F82 P81 F87 89.7(2) . . ?
F86 P81 F87 89.72(18) . . ?
F84 P81 F87 178.6(2) . . ?
F82 P81 F85 179.3(3) . . ?
F86 P81 F85 88.6(2) . . ?
F84 P81 F85 88.66(19) . . ?
F87 P81 F85 89.97(18) . . ?
F82 P81 F83 92.4(3) . . ?
F86 P81 F83 176.3(2) . . ?
F84 P81 F83 91.9(2) . . ?
F87 P81 F83 88.44(18) . . ?
F85 P81 F83 88.2(2) . . ?
F95 P91 F96 90.80(15) . . ?
F95 P91 F97 90.81(13) . . ?
F96 P91 F97 89.88(13) . . ?
F95 P91 F93 90.01(15) . . ?
F96 P91 F93 179.10(16) . . ?
F97 P91 F93 90.51(13) . . ?
F95 P91 F92 178.53(14) . . ?
F96 P91 F92 89.67(15) . . ?
F97 P91 F92 90.59(13) . . ?
F93 P91 F92 89.51(15) . . ?
F95 P91 F94 90.01(13) . . ?
F96 P91 F94 90.23(12) . . ?
F97 P91 F94 179.17(14) . . ?
F93 P91 F94 89.37(12) . . ?
F92 P91 F94 88.59(13) . . ?

loop_
_geom_bond_atom_site_label_1
_geom_bond_atom_site_label_2
_geom_bond_distance
_geom_bond_site_symmetry_2
_geom_bond_publ_flag
Pt1A C1A 2.010(3) . ?
Pt1A C21A 2.023(3) . ?
Pt1A C41A 2.044(3) . ?
Pt1A N2A 2.135(2) . ?
Pt1A N1A 2.138(2) . ?
Pt1A N3A 2.231(3) . ?
C1A C2A 1.390(5) . ?
C1A C6A 1.407(4) . ?
N1A C31A 1.343(4) . ?
N1A C27A 1.355(4) . ?
C2A C3A 1.399(4) . ?
C2A H2A 0.9500 . ?
N2A C11A 1.341(4) . ?
N2A C7A 1.356(4) . ?
C3A C4A 1.390(5) . ?
C3A C12A 1.500(5) . ?
N3A C55A 1.252(4) . ?
N3A C51A 1.331(4) . ?
C4A C5A 1.365(6) . ?
C4A H4A 0.9500 . ?
C5A C6A 1.407(4) . ?
C5A H5A 0.9500 . ?
C6A C7A 1.461(5) . ?
C7A C8A 1.398(4) . ?
C8A C9A 1.371(6) . ?
C8A H8A 0.9500 . ?
C9A C10A 1.379(6) . ?
C9A H9A 0.9500 . ?
C10A C11A 1.380(4) . ?
C10A H10A 0.9500 . ?
C11A H11A 0.9500 . ?
C12A H12A 0.9800 . ?
C12A H12B 0.9800 . ?
C12A H12C 0.9800 . ?
C21A C22A 1.389(4) . ?
C21A C26A 1.416(4) . ?
C22A C23A 1.404(4) . ?
C22A H22A 0.9500 . ?
C23A C24A 1.395(5) . ?
C23A C32A 1.503(5) . ?
C24A C25A 1.384(4) . ?
C24A H24A 0.9500 . ?
C25A C26A 1.388(4) . ?
C25A H25A 0.9500 . ?
C26A C27A 1.460(4) . ?
C27A C28A 1.400(4) . ?
C28A C29A 1.370(5) . ?
C28A H28A 0.9500 . ?
C29A C30A 1.389(5) . ?
C29A H29A 0.9500 . ?
C30A C31A 1.382(4) . ?
C30A H30A 0.9500 . ?
C31A H31A 0.9500 . ?
C32A H32A 0.9800 . ?
C32A H32B 0.9800 . ?
C32A H32C 0.9800 . ?
C41A C42A 1.383(5) . ?
C41A C46A 1.395(4) . ?
C42A C43A 1.395(4) . ?
C42A H42A 0.9500 . ?
C43A C44A 1.375(6) . ?
C43A H43A 0.9500 . ?
C44A C45A 1.393(6) . ?
C44A H44A 0.9500 . ?
C45A C46A 1.393(5) . ?
C45A H45A 0.9500 . ?
C46A H46A 0.9500 . ?
C51A C52A 1.382(4) . ?
C51A H51A 0.9500 . ?
C52A C53A 1.386(4) . ?
C52A H52A 0.9500 . ?
C53A C54A 1.391(4) . ?
C53A C56A 1.513(4) . ?
C54A C55A 1.390(4) . ?
C54A H54A 0.9500 . ?
C55A H55A 0.9500 . ?
C56A H56A 0.9800 . ?
C56A H56B 0.9800 . ?
C56A H56C 0.9800 . ?
Pt1B C1B 2.014(3) . ?
Pt1B C21B 2.025(3) . ?
Pt1B C41B 2.038(3) . ?
Pt1B N1B 2.122(3) . ?
Pt1B N2B 2.135(3) . ?
Pt1B N3B 2.179(3) . ?
C1B C2B 1.388(4) . ?
C1B C6B 1.410(4) . ?
N1B C31B 1.344(5) . ?
N1B C27B 1.357(4) . ?
C2B C3B 1.399(4) . ?
C2B H2B 0.9500 . ?
N2B C11B 1.338(4) . ?
N2B C7B 1.358(4) . ?
C3B C4B 1.392(5) . ?
C3B C12B 1.502(5) . ?
N3B C55B 1.338(4) . ?
N3B C51B 1.348(4) . ?
C4B C5B 1.379(5) . ?
C4B H4B 0.9500 . ?
C5B C6B 1.399(4) . ?
C5B H5B 0.9500 . ?
C6B C7B 1.459(4) . ?
C7B C8B 1.398(4) . ?
C8B C9B 1.375(5) . ?
C8B H8B 0.9500 . ?
C9B C10B 1.380(5) . ?
C9B H9B 0.9500 . ?
C10B C11B 1.382(5) . ?
C10B H10B 0.9500 . ?
C11B H11B 0.9500 . ?
C12B H12D 0.9800 . ?
C12B H12E 0.9800 . ?
C12B H12F 0.9800 . ?
C21B C22B 1.393(5) . ?
C21B C26B 1.407(5) . ?
C22B C23B 1.395(4) . ?
C22B H22B 0.9500 . ?
C23B C24B 1.393(6) . ?
C23B C32B 1.505(5) . ?
C24B C25B 1.374(6) . ?
C24B H24B 0.9500 . ?
C25B C26B 1.400(5) . ?
C25B H25B 0.9500 . ?
C26B C27B 1.462(5) . ?
C27B C28B 1.390(5) . ?
C28B C29B 1.374(6) . ?
C28B H28B 0.9500 . ?
C29B C30B 1.380(6) . ?
C29B H29B 0.9500 . ?
C30B C31B 1.383(5) . ?
C30B H30B 0.9500 . ?
C31B H31B 0.9500 . ?
C32B H32D 0.9800 . ?
C32B H32E 0.9800 . ?
C32B H32F 0.9800 . ?
C41B C46B 1.371(5) . ?
C41B C42B 1.415(5) . ?
C42B C43B 1.387(5) . ?
C42B H42B 0.9500 . ?
C43B C44B 1.402(6) . ?
C43B H43B 0.9500 . ?
C44B C45B 1.385(6) . ?
C44B H44B 0.9500 . ?
C45B C46B 1.398(5) . ?
C45B H45B 0.9500 . ?
C46B H46B 0.9500 . ?
C51B C52B 1.373(5) . ?
C51B H51B 0.9500 . ?
C52B C53B 1.388(5) . ?
C52B H52B 0.9500 . ?
C53B C54B 1.386(5) . ?
C53B C56B 1.504(5) . ?
C54B C55B 1.384(4) . ?
C54B H54B 0.9500 . ?
C55B H55B 0.9500 . ?
C56B H56D 0.9800 . ?
C56B H56E 0.9800 . ?
C56B H56F 0.9800 . ?
C71 Cl72 1.691(6) . ?
C71 Cl73 1.804(7) . ?
C71 H71A 0.9900 . ?
C71 H71B 0.9900 . ?
P81 F82 1.544(3) . ?
P81 F86 1.573(3) . ?
P81 F84 1.575(3) . ?
P81 F87 1.578(3) . ?
P81 F85 1.589(3) . ?
P81 F83 1.597(3) . ?
P91 F95 1.580(2) . ?
P91 F96 1.594(2) . ?
P91 F97 1.595(2) . ?
P91 F93 1.596(2) . ?
P91 F92 1.604(2) . ?
P91 F94 1.607(2) . ?

loop_
_geom_hbond_atom_site_label_D
_geom_hbond_atom_site_label_H
_geom_hbond_atom_site_label_A
_geom_hbond_distance_DH
_geom_hbond_distance_HA
_geom_hbond_distance_DA
_geom_hbond_angle_DHA
_geom_hbond_site_symmetry_A
_geom_hbond_publ_flag
C28B H28B F97 0.95 2.46 3.184(4) 133.2 . yes
C31B H31B N2B 0.95 2.59 3.156(5) 118.6 . yes
C55B H55B F87 0.95 2.51 3.356(4) 149.1 2_666 yes
C71 H71A F94 0.99 2.54 3.304(6) 133.8 . yes
C71 H71A F96 0.99 2.26 3.216(7) 162.7 . yes
